data_7708122
loop_
_publ_author_name
'Li, Jianian'
'Li, Ningfang'
'Wang, Jilei'
'Liu, Xiaomei'
'Ping, Qingdong'
'Zang, Tingting'
'Mei, Hua'
'Xu, Yan'

_publ_section_title
;
 A New Family of Boat-Shaped Ln8 Clusters Exhibiting Magnetocaloric Effect
 and Slow Magnetic Relaxation
;
_journal_name_full 'Dalton Transactions'
_journal_paper_doi 10.1039/D1DT02390J
_journal_year 2021
_chemical_formula_sum 'C84 H104 Gd8 N14 O57'
_chemical_formula_weight 3479.81
_space_group_crystal_system triclinic
_space_group_IT_number 2
_space_group_name_Hall '-P 1'
_space_group_name_H-M_alt 'P -1'
_atom_sites_solution_hydrogens mixed
_audit_creation_method SHELXL-2018/3
_audit_update_record
;
2021-07-16 deposited with the CCDC.	2021-08-23 downloaded from the CCDC.
;
_cell_angle_alpha 81.864(3)
_cell_angle_beta 86.932(3)
_cell_angle_gamma 67.514(3)
_cell_formula_units_Z 1
_cell_length_a 13.915(4)
_cell_length_b 15.484(4)
_cell_length_c 15.682(5)
_cell_measurement_reflns_used 4786
_cell_measurement_temperature 296(2)
_cell_measurement_theta_max 29.199
_cell_measurement_theta_min 2.249
_cell_volume 3090.5(16)
_computing_cell_refinement 'SAINT (Bruker, 2005)'
_computing_data_collection 'APEX2 (Bruker, 2005)'
_computing_data_reduction SAINT
_computing_molecular_graphics SHELXTL
_computing_publication_material SHELXTL
_computing_structure_refinement 'SHELXL-2018/3 (Sheldrick, 2018)'
_computing_structure_solution 'SHELXT 2018/2 (Sheldrick, 2018)'
_diffrn_ambient_temperature 296(2)
_diffrn_measured_fraction_theta_full 0.984
_diffrn_measured_fraction_theta_max 0.984
_diffrn_measurement_device_type 'Bruker Apex2 CCD'
_diffrn_measurement_method '\w scans'
_diffrn_radiation_type MoK\a
_diffrn_radiation_wavelength 0.71073
_diffrn_reflns_av_R_equivalents 0.0836
_diffrn_reflns_av_unetI/netI 0.1025
_diffrn_reflns_Laue_measured_fraction_full 0.984
_diffrn_reflns_Laue_measured_fraction_max 0.984
_diffrn_reflns_limit_h_max 15
_diffrn_reflns_limit_h_min -16
_diffrn_reflns_limit_k_max 18
_diffrn_reflns_limit_k_min -18
_diffrn_reflns_limit_l_max 18
_diffrn_reflns_limit_l_min -17
_diffrn_reflns_number 20139
_diffrn_reflns_point_group_measured_fraction_full 0.984
_diffrn_reflns_point_group_measured_fraction_max 0.984
_diffrn_reflns_theta_full 25.010
_diffrn_reflns_theta_max 25.010
_diffrn_reflns_theta_min 1.312
_exptl_absorpt_coefficient_mu 4.321
_exptl_absorpt_correction_T_max 0.625
_exptl_absorpt_correction_T_min 0.625
_exptl_absorpt_correction_type multi-scan
_exptl_absorpt_process_details '(SADABS; Sheldrick, 2003)'
_exptl_crystal_colour colorless
_exptl_crystal_density_diffrn 1.870
_exptl_crystal_description bulk
_exptl_crystal_F_000 1674
_exptl_crystal_size_max 0.120
_exptl_crystal_size_mid 0.120
_exptl_crystal_size_min 0.120
_refine_diff_density_max 2.411
_refine_diff_density_min -1.959
_refine_diff_density_rms 0.231
_refine_ls_extinction_method none
_refine_ls_goodness_of_fit_ref 1.008
_refine_ls_hydrogen_treatment mixed
_refine_ls_matrix_type full
_refine_ls_number_parameters 715
_refine_ls_number_reflns 10746
_refine_ls_number_restraints 83
_refine_ls_restrained_S_all 1.011
_refine_ls_R_factor_all 0.0909
_refine_ls_R_factor_gt 0.0559
_refine_ls_shift/su_max 0.001
_refine_ls_shift/su_mean 0.000
_refine_ls_structure_factor_coef Fsqd
_refine_ls_weighting_details 'w=1/[\s^2^(Fo^2^)+(0.0715P)^2^] where P=(Fo^2^+2Fc^2^)/3'
_refine_ls_weighting_scheme calc
_refine_ls_wR_factor_gt 0.1335
_refine_ls_wR_factor_ref 0.1454
_reflns_Friedel_coverage 0.000
_reflns_number_gt 7315
_reflns_number_total 10746
_reflns_threshold_expression 'I > 2\s(I)'
_cod_data_source_file d1dt02390j2.cif
_cod_data_source_block Gd
_cod_original_cell_volume 3090.7(15)
_cod_database_code 7708122
_shelx_shelxl_version_number 2018/3
_shelx_space_group_comment
;
The symmetry employed for this shelxl refinement is uniquely defined
by the following loop, which should always be used as a source of
symmetry information in preference to the above space-group names.
They are only intended as comments.
;
_shelx_estimated_absorpt_t_min 0.625
_shelx_estimated_absorpt_t_max 0.625

loop_
_space_group_symop_operation_xyz
'x, y, z'
'-x, -y, -z'

loop_
_atom_site_label
_atom_site_type_symbol
_atom_site_fract_x
_atom_site_fract_y
_atom_site_fract_z
_atom_site_U_iso_or_equiv
_atom_site_adp_type
_atom_site_occupancy
_atom_site_site_symmetry_order
_atom_site_calc_flag
_atom_site_refinement_flags_posn
_atom_site_refinement_flags_adp
_atom_site_refinement_flags_occupancy
_atom_site_disorder_assembly
_atom_site_disorder_group
Gd1 Gd 0.43510(4) 0.35133(4) 0.52793(3) 0.02325(14) Uani 1 1 d D . . . .
Gd4 Gd 0.61510(4) 0.66754(4) 0.23114(3) 0.02452(15) Uani 1 1 d D . . . .
Gd2 Gd 0.43417(4) 0.54032(4) 0.32928(3) 0.02359(14) Uani 1 1 d D . . . .
Gd3 Gd 0.34364(4) 0.80291(4) 0.31258(3) 0.02725(15) Uani 1 1 d D . . . .
O1 O 0.4424(6) 0.6738(5) 0.2363(4) 0.0265(16) Uani 1 1 d . . . . .
O2 O 0.5271(5) 0.7568(5) 0.3404(4) 0.0248(16) Uani 1 1 d . . . . .
O3 O 0.4050(6) 0.6645(5) 0.4100(4) 0.0296(18) Uani 1 1 d . . . . .
O4 O 0.5228(6) 0.4068(5) 0.4192(4) 0.0284(17) Uani 1 1 d . . . . .
O9 O 0.4059(5) 0.4391(5) 0.6453(4) 0.0256(16) Uani 1 1 d . . . . .
O10 O 0.5390(7) 0.4626(6) 0.2189(5) 0.044(2) Uani 1 1 d D . . . .
O11 O 0.6370(7) 0.5393(6) 0.1569(5) 0.044(2) Uani 1 1 d . . . . .
O12 O 0.3529(7) 0.3323(6) 0.4030(5) 0.040(2) Uani 1 1 d . . . . .
O13 O 0.3568(7) 0.4364(6) 0.2913(5) 0.045(2) Uani 1 1 d . . . . .
O14 O 0.2603(6) 0.6355(6) 0.2858(5) 0.045(2) Uani 1 1 d . . . . .
O15 O 0.2130(7) 0.7841(7) 0.2283(6) 0.054(2) Uani 1 1 d . . . . .
O16 O 0.2491(8) 0.6829(8) 0.5274(7) 0.070(3) Uani 1 1 d . . . . .
O17 O 0.2027(7) 0.8082(7) 0.4130(7) 0.067(3) Uani 1 1 d . . . . .
O18 O 0.4558(7) 0.7958(6) 0.5170(5) 0.039(2) Uani 1 1 d . . . . .
O19 O 0.3545(7) 0.9007(6) 0.4142(6) 0.047(2) Uani 1 1 d . . . . .
O20 O 0.7825(7) 0.5810(7) 0.3011(5) 0.053(3) Uani 1 1 d . . . . .
O21 O 0.7363(6) 0.6486(6) 0.4218(5) 0.042(2) Uani 1 1 d . . . . .
O22 O 0.5282(7) 0.7845(6) 0.1157(5) 0.040(2) Uani 1 1 d . . . . .
O23 O 0.3953(7) 0.8785(6) 0.1874(5) 0.046(2) Uani 1 1 d . . . . .
N1 N 0.6199(9) 0.3480(8) -0.0682(6) 0.059(3) Uani 1 1 d D . . . .
N2 N 0.2484(15) 0.2140(11) 0.1602(8) 0.109(6) Uani 1 1 d D U . . .
N3 N -0.0775(9) 0.6952(9) 0.1490(9) 0.079(4) Uani 1 1 d D . . . .
N4 N -0.1006(14) 0.9102(14) 0.6097(11) 0.134(8) Uani 1 1 d D . . . .
N5 N 0.3893(10) 1.0999(7) 0.6229(6) 0.062(4) Uani 1 1 d D . . . .
N6 N 0.3475(11) 1.0625(10) -0.1010(7) 0.075(4) Uani 1 1 d D . . . .
N7 N 1.1257(8) 0.5359(7) 0.4167(6) 0.046(3) Uani 1 1 d D . . . .
C1 C 0.6685(13) 0.4076(11) -0.0614(8) 0.074(5) Uani 1 1 d D . . . .
H1 H 0.705851 0.422031 -0.108359 0.089 Uiso 1 1 calc R U . . .
C2 C 0.6649(10) 0.4471(11) 0.0114(6) 0.056(4) Uani 1 1 d D . . . .
H2 H 0.701600 0.485832 0.013697 0.068 Uiso 1 1 calc R U . . .
C3 C 0.6082(8) 0.4309(7) 0.0810(6) 0.032(3) Uani 1 1 d D . . . .
C4 C 0.5580(11) 0.3720(9) 0.0735(7) 0.054(4) Uani 1 1 d D . . . .
H4 H 0.519274 0.358514 0.119904 0.065 Uiso 1 1 calc R U . . .
C5 C 0.5627(13) 0.3322(11) 0.0002(7) 0.067(5) Uani 1 1 d D . . . .
H5 H 0.525936 0.293648 -0.002677 0.080 Uiso 1 1 calc R U . . .
C6 C 0.5948(9) 0.4814(8) 0.1572(7) 0.032(3) Uani 1 1 d . . . . .
C7 C 0.2635(19) 0.2943(13) 0.1312(10) 0.115(9) Uani 1 1 d D . . . .
H7 H 0.251611 0.317734 0.073154 0.138 Uiso 1 1 calc R U . . .
C8 C 0.2949(16) 0.3427(12) 0.1818(6) 0.090(7) Uani 1 1 d D . . . .
H8 H 0.305990 0.396622 0.158019 0.108 Uiso 1 1 calc R U . . .
C9 C 0.3101(10) 0.3121(8) 0.2674(6) 0.038(3) Uani 1 1 d D . . . .
C10 C 0.2916(12) 0.2332(8) 0.2987(8) 0.060(4) Uani 1 1 d D . . . .
H10 H 0.300590 0.211174 0.357224 0.072 Uiso 1 1 calc R U . . .
C11 C 0.2603(17) 0.1861(13) 0.2463(8) 0.093(7) Uani 1 1 d D . . . .
H11 H 0.246787 0.133371 0.270131 0.111 Uiso 1 1 calc R U . . .
C12 C 0.3424(9) 0.3657(9) 0.3263(7) 0.033(3) Uani 1 1 d . . . . .
C13 C 0.0076(9) 0.6169(10) 0.1724(9) 0.064(4) Uani 1 1 d D . . . .
H13 H 0.005374 0.558447 0.167949 0.077 Uiso 1 1 calc R U . . .
C14 C 0.0964(9) 0.6198(9) 0.2021(8) 0.049(3) Uani 1 1 d D . . . .
H14 H 0.151774 0.563818 0.219620 0.058 Uiso 1 1 calc R U . . .
C15 C 0.1050(11) 0.7037(9) 0.2063(8) 0.049(4) Uani 1 1 d D . . . .
C16 C 0.0203(11) 0.7847(11) 0.1834(11) 0.075(5) Uani 1 1 d D . . . .
H16 H 0.021719 0.843404 0.188108 0.090 Uiso 1 1 calc R U . . .
C17 C -0.0658(12) 0.7771(11) 0.1538(12) 0.088(6) Uani 1 1 d D . . . .
H17 H -0.121059 0.832749 0.135273 0.106 Uiso 1 1 calc R U . . .
C18 C 0.1999(9) 0.7083(9) 0.2428(7) 0.034(3) Uani 1 1 d . . . . .
C19 C -0.0256(15) 0.8306(16) 0.6478(16) 0.159(10) Uani 1 1 d D U . . .
H19 H -0.039671 0.807080 0.702903 0.190 Uiso 1 1 calc R U . . .
C20 C 0.0683(16) 0.7815(15) 0.6133(11) 0.124(8) Uani 1 1 d D U . . .
H20 H 0.117782 0.729669 0.644943 0.149 Uiso 1 1 calc R U . . .
C38 C 0.9504(11) 0.6499(11) 0.4073(9) 0.056(4) Uani 1 1 d . . . . .
H38 H 0.904401 0.710890 0.413153 0.067 Uiso 1 1 calc R U . . .
C39 C 0.9151(10) 0.5827(9) 0.3869(7) 0.037(3) Uani 1 1 d . . . . .
C40 C 0.9877(10) 0.4932(10) 0.3791(8) 0.047(3) Uani 1 1 d . . . . .
H40 H 0.967216 0.448017 0.361315 0.057 Uiso 1 1 calc R U . . .
C41 C 1.0887(10) 0.4722(9) 0.3974(9) 0.051(4) Uani 1 1 d D . . . .
H41 H 1.135272 0.410305 0.396783 0.062 Uiso 1 1 calc R U . . .
C42 C 0.8008(10) 0.6071(8) 0.3715(8) 0.037(3) Uani 1 1 d . . . . .
C21 C 0.0864(13) 0.8119(13) 0.5304(11) 0.089(6) Uani 1 1 d D . . . .
C22 C 0.0098(13) 0.8862(13) 0.4856(13) 0.109(7) Uani 1 1 d D . . . .
H22 H 0.019257 0.904945 0.427808 0.130 Uiso 1 1 calc R U . . .
C23 C -0.0804(15) 0.9325(15) 0.5260(12) 0.110(8) Uani 1 1 d D . . . .
H23 H -0.131420 0.982752 0.494122 0.132 Uiso 1 1 calc R U . . .
C24 C 0.1896(14) 0.7657(12) 0.4879(11) 0.068(5) Uani 1 1 d . . . . .
C25 C 0.4478(13) 1.0089(7) 0.6508(8) 0.068(5) Uani 1 1 d D . . . .
H25 H 0.485340 0.993911 0.701726 0.082 Uiso 1 1 calc R U . . .
C26 C 0.4524(11) 0.9390(8) 0.6054(7) 0.052(4) Uani 1 1 d D . . . .
H26 H 0.496173 0.877433 0.624627 0.063 Uiso 1 1 calc R U . . .
C27 C 0.3951(9) 0.9560(7) 0.5326(6) 0.039(3) Uani 1 1 d D . . . .
C28 C 0.3345(10) 1.0478(7) 0.5064(8) 0.048(3) Uani 1 1 d D . . . .
H28 H 0.294717 1.062741 0.456705 0.058 Uiso 1 1 calc R U . . .
C29 C 0.3307(10) 1.1190(9) 0.5515(7) 0.048(3) Uani 1 1 d D . . . .
H29 H 0.287362 1.180846 0.532704 0.058 Uiso 1 1 calc R U . . .
C30 C 0.4020(9) 0.8771(8) 0.4849(6) 0.031(3) Uani 1 1 d . . . . .
C31 C 0.3085(13) 1.0826(10) -0.0227(9) 0.076(5) Uani 1 1 d D . . . .
H31 H 0.260711 1.142809 -0.016625 0.091 Uiso 1 1 calc R U . . .
C32 C 0.3377(12) 1.0167(10) 0.0472(8) 0.057(4) Uani 1 1 d . . . . .
H32 H 0.306990 1.031273 0.100183 0.069 Uiso 1 1 calc R U . . .
C33 C 0.4113(10) 0.9294(10) 0.0414(7) 0.041(3) Uani 1 1 d . . . . .
C34 C 0.4543(13) 0.9054(11) -0.0366(8) 0.062(4) Uani 1 1 d . . . . .
H34 H 0.503591 0.845744 -0.042385 0.075 Uiso 1 1 calc R U . . .
C35 C 0.4202(15) 0.9756(11) -0.1070(10) 0.096(7) Uani 1 1 d D . . . .
H35 H 0.448870 0.961835 -0.160711 0.116 Uiso 1 1 calc R U . . .
C36 C 0.4483(9) 0.8569(9) 0.1212(7) 0.032(3) Uani 1 1 d . . . . .
C37 C 1.0539(9) 0.6237(9) 0.4183(9) 0.055(4) Uani 1 1 d D . . . .
H37 H 1.077502 0.670140 0.427832 0.066 Uiso 1 1 calc R U . . .
O1W O 0.3170(6) 0.5148(5) 0.4602(4) 0.0288(17) Uani 1 1 d D . . . .
H1WA H 0.311(3) 0.5557(18) 0.4916(18) 0.043 Uiso 1 1 d D U . . .
H1WB H 0.2642(19) 0.515(3) 0.437(2) 0.043 Uiso 1 1 d D U . . .
O2W O 0.2092(7) 0.9605(6) 0.2782(6) 0.060(3) Uani 1 1 d D . . . .
H2WA H 0.149(2) 0.970(2) 0.303(3) 0.090 Uiso 1 1 d D U . . .
H2WB H 0.222(3) 1.007(2) 0.294(3) 0.090 Uiso 1 1 d D U . . .
O3W O 0.7492(6) 0.6536(6) 0.1167(5) 0.043(2) Uani 1 1 d D . . . .
H3WA H 0.760696 0.705769 0.103093 0.065 Uiso 1 1 d DR U . . .
H3WB H 0.812177 0.615733 0.133709 0.065 Uiso 1 1 d DR U . . .
O4W O 0.6872(7) 0.7888(5) 0.2326(5) 0.042(2) Uani 1 1 d D . . . .
H4WA H 0.684861 0.809192 0.281998 0.064 Uiso 1 1 d DR U . . .
H4WB H 0.664928 0.837298 0.194509 0.064 Uiso 1 1 d DR U . . .
O5W O 0.8891(19) 0.4179(18) 0.2043(16) 0.167(10) Uani 0.75 1 d . . P . .
O6W O 0.5970(12) 0.2568(8) 0.2922(8) 0.121(5) Uani 1 1 d D . . . .
H6WA H 0.627823 0.287666 0.254033 0.181 Uiso 1 1 d DR U . . .
H6WB H 0.544535 0.311171 0.301695 0.181 Uiso 1 1 d DR U . . .

loop_
_atom_site_aniso_label
_atom_site_aniso_U_11
_atom_site_aniso_U_22
_atom_site_aniso_U_33
_atom_site_aniso_U_23
_atom_site_aniso_U_13
_atom_site_aniso_U_12
Gd1 0.0299(3) 0.0262(3) 0.0171(2) -0.0047(2) -0.0009(2) -0.0139(2)
Gd4 0.0300(3) 0.0293(3) 0.0183(3) -0.0065(2) 0.0005(2) -0.0146(2)
Gd2 0.0304(3) 0.0269(3) 0.0176(2) -0.0040(2) -0.0014(2) -0.0149(2)
Gd3 0.0313(3) 0.0285(3) 0.0224(3) -0.0062(2) -0.0008(2) -0.0107(2)
O1 0.031(4) 0.031(4) 0.023(4) -0.005(3) 0.005(3) -0.018(3)
O2 0.028(4) 0.023(4) 0.024(4) -0.007(3) -0.002(3) -0.009(3)
O3 0.042(5) 0.035(4) 0.020(4) 0.000(3) -0.003(3) -0.024(4)
O4 0.038(5) 0.033(4) 0.018(3) 0.000(3) 0.004(3) -0.019(4)
O9 0.021(4) 0.034(4) 0.025(4) -0.004(3) -0.003(3) -0.014(3)
O10 0.061(6) 0.049(5) 0.034(4) -0.021(4) 0.006(4) -0.031(5)
O11 0.053(6) 0.051(5) 0.041(5) -0.021(4) 0.011(4) -0.030(5)
O12 0.056(6) 0.052(5) 0.026(4) -0.013(4) -0.005(4) -0.031(5)
O13 0.057(6) 0.058(6) 0.036(5) -0.007(4) -0.009(4) -0.037(5)
O14 0.034(5) 0.063(6) 0.035(4) 0.000(4) -0.002(4) -0.017(5)
O15 0.046(6) 0.058(6) 0.063(6) -0.014(5) -0.015(5) -0.022(5)
O16 0.050(7) 0.073(8) 0.084(7) -0.036(6) 0.020(6) -0.015(6)
O17 0.045(6) 0.061(7) 0.080(7) 0.004(6) 0.022(5) -0.011(5)
O18 0.058(6) 0.032(5) 0.027(4) -0.009(4) 0.001(4) -0.014(4)
O19 0.035(5) 0.046(5) 0.061(6) -0.009(5) 0.000(4) -0.016(4)
O20 0.033(5) 0.096(8) 0.034(5) -0.006(5) -0.004(4) -0.027(5)
O21 0.030(5) 0.048(5) 0.045(5) -0.006(4) 0.005(4) -0.012(4)
O22 0.045(6) 0.047(5) 0.029(4) 0.000(4) -0.002(4) -0.021(5)
O23 0.064(6) 0.037(5) 0.033(4) 0.000(4) 0.012(4) -0.017(5)
N1 0.081(9) 0.062(8) 0.039(6) -0.029(6) -0.011(6) -0.024(7)
N2 0.162(14) 0.112(12) 0.085(10) -0.035(9) -0.033(10) -0.078(11)
N3 0.052(9) 0.108(12) 0.083(10) -0.003(9) -0.017(8) -0.040(9)
N4 0.104(15) 0.124(17) 0.117(15) -0.015(13) 0.040(13) 0.015(12)
N5 0.109(11) 0.051(8) 0.040(6) -0.013(6) 0.010(7) -0.044(8)
N6 0.100(12) 0.088(11) 0.045(8) 0.034(8) -0.019(8) -0.059(10)
N7 0.039(6) 0.067(8) 0.034(5) 0.012(5) -0.006(5) -0.029(6)
C1 0.088(13) 0.110(15) 0.036(8) -0.034(9) 0.017(8) -0.045(12)
C2 0.060(10) 0.098(12) 0.037(7) -0.028(7) 0.011(7) -0.055(9)
C3 0.047(7) 0.031(6) 0.020(5) -0.012(5) -0.001(5) -0.014(6)
C4 0.081(11) 0.060(9) 0.041(7) -0.013(7) -0.002(7) -0.046(9)
C5 0.106(14) 0.079(11) 0.046(8) -0.027(8) 0.015(9) -0.066(11)
C6 0.043(7) 0.031(6) 0.028(6) -0.020(5) 0.011(5) -0.017(6)
C7 0.20(3) 0.122(18) 0.062(11) 0.012(11) -0.063(14) -0.109(19)
C8 0.155(19) 0.102(14) 0.047(9) 0.015(9) -0.032(11) -0.091(15)
C9 0.063(9) 0.045(7) 0.020(5) -0.008(5) -0.005(5) -0.034(7)
C10 0.087(12) 0.054(9) 0.049(8) -0.005(7) 0.008(8) -0.041(9)
C11 0.16(2) 0.096(14) 0.067(11) -0.025(10) -0.012(12) -0.088(15)
C12 0.030(7) 0.046(7) 0.028(6) -0.007(6) 0.000(5) -0.019(6)
C13 0.071(11) 0.095(13) 0.053(9) -0.028(9) 0.010(8) -0.055(11)
C14 0.042(8) 0.072(10) 0.039(7) -0.017(7) 0.003(6) -0.028(7)
C15 0.052(9) 0.069(10) 0.038(7) 0.010(7) -0.011(6) -0.040(8)
C16 0.060(11) 0.061(10) 0.099(13) 0.002(9) -0.036(10) -0.017(9)
C17 0.067(12) 0.091(14) 0.101(14) 0.001(12) -0.044(11) -0.024(11)
C18 0.035(7) 0.037(7) 0.032(6) -0.013(6) 0.004(5) -0.013(6)
C19 0.120(14) 0.146(17) 0.149(16) -0.017(14) 0.058(13) 0.009(12)
C20 0.133(14) 0.129(15) 0.079(11) -0.047(11) 0.064(11) -0.010(11)
C38 0.047(9) 0.066(10) 0.060(9) 0.003(8) -0.002(7) -0.031(8)
C39 0.037(7) 0.053(8) 0.021(5) -0.002(5) -0.003(5) -0.018(6)
C40 0.043(8) 0.063(9) 0.046(7) -0.014(7) 0.002(6) -0.029(8)
C41 0.023(7) 0.063(9) 0.067(9) -0.010(8) -0.004(6) -0.015(7)
C42 0.034(7) 0.030(7) 0.044(7) 0.004(6) -0.001(6) -0.012(6)
C21 0.064(12) 0.078(13) 0.094(14) -0.007(11) 0.013(11) 0.004(10)
C22 0.095(17) 0.107(18) 0.105(16) -0.008(14) 0.009(14) -0.020(14)
C23 0.075(15) 0.113(19) 0.14(2) -0.024(16) 0.031(14) -0.030(14)
C24 0.071(12) 0.059(10) 0.066(10) -0.028(9) -0.002(9) -0.007(9)
C25 0.130(16) 0.049(9) 0.035(7) -0.003(7) -0.014(9) -0.043(10)
C26 0.087(11) 0.034(7) 0.042(7) 0.002(6) -0.010(7) -0.031(8)
C27 0.062(9) 0.030(7) 0.032(6) 0.000(5) -0.003(6) -0.024(6)
C28 0.059(9) 0.042(8) 0.044(7) 0.001(6) -0.001(7) -0.022(7)
C29 0.065(10) 0.025(7) 0.052(8) -0.012(6) 0.013(7) -0.012(6)
C30 0.045(7) 0.028(6) 0.019(5) -0.011(5) 0.002(5) -0.012(6)
C31 0.084(13) 0.043(9) 0.082(12) 0.016(9) -0.032(11) -0.008(9)
C32 0.068(10) 0.057(9) 0.030(7) -0.001(7) 0.001(7) -0.007(8)
C33 0.043(8) 0.060(9) 0.029(6) 0.000(6) -0.003(6) -0.031(7)
C34 0.089(12) 0.066(10) 0.035(7) 0.000(7) 0.010(7) -0.035(9)
C35 0.17(2) 0.092(15) 0.041(9) 0.016(10) -0.024(12) -0.071(16)
C36 0.032(7) 0.049(8) 0.019(5) -0.002(5) -0.002(5) -0.022(6)
C37 0.035(8) 0.079(11) 0.065(9) -0.020(8) -0.007(7) -0.032(8)
O1W 0.027(4) 0.035(4) 0.031(4) -0.011(3) 0.000(3) -0.016(4)
O2W 0.055(6) 0.042(6) 0.067(6) -0.004(5) -0.007(5) -0.001(5)
O3W 0.042(5) 0.056(6) 0.037(4) -0.011(4) 0.008(4) -0.023(4)
O4W 0.060(6) 0.043(5) 0.031(4) -0.004(4) 0.005(4) -0.028(5)
O5W 0.13(2) 0.16(2) 0.18(2) -0.053(19) -0.044(18) -0.001(16)
O6W 0.182(16) 0.082(10) 0.088(9) -0.011(8) 0.046(10) -0.044(10)

loop_
_atom_type_symbol
_atom_type_description
_atom_type_scat_dispersion_real
_atom_type_scat_dispersion_imag
_atom_type_scat_source
C C 0.0033 0.0016 'International Tables Vol C Tables 4.2.6.8 and 6.1.1.4'
H H 0.0000 0.0000 'International Tables Vol C Tables 4.2.6.8 and 6.1.1.4'
Gd Gd -0.1653 3.9035 'International Tables Vol C Tables 4.2.6.8 and 6.1.1.4'
N N 0.0061 0.0033 'International Tables Vol C Tables 4.2.6.8 and 6.1.1.4'
O O 0.0106 0.0060 'International Tables Vol C Tables 4.2.6.8 and 6.1.1.4'

loop_
_geom_angle_atom_site_label_1
_geom_angle_atom_site_label_2
_geom_angle_atom_site_label_3
_geom_angle
_geom_angle_site_symmetry_1
_geom_angle_site_symmetry_3
_geom_angle_publ_flag
O4 Gd1 O9 110.5(2) . . ?
O4 Gd1 O18 81.5(3) . 2_666 ?
O9 Gd1 O18 141.7(2) . 2_666 ?
O4 Gd1 O3 74.2(2) . 2_666 ?
O9 Gd1 O3 68.5(2) . 2_666 ?
O18 Gd1 O3 81.2(3) 2_666 2_666 ?
O4 Gd1 O2 139.0(2) . 2_666 ?
O9 Gd1 O2 71.5(2) . 2_666 ?
O18 Gd1 O2 76.2(2) 2_666 2_666 ?
O3 Gd1 O2 68.7(2) 2_666 2_666 ?
O4 Gd1 O12 79.8(3) . . ?
O9 Gd1 O12 143.4(3) . . ?
O18 Gd1 O12 73.1(3) 2_666 . ?
O3 Gd1 O12 145.7(3) 2_666 . ?
O2 Gd1 O12 124.2(2) 2_666 . ?
O4 Gd1 O21 145.2(3) . 2_666 ?
O9 Gd1 O21 79.3(3) . 2_666 ?
O18 Gd1 O21 111.9(3) 2_666 2_666 ?
O3 Gd1 O21 137.8(3) 2_666 2_666 ?
O2 Gd1 O21 75.7(2) 2_666 2_666 ?
O12 Gd1 O21 74.4(3) . 2_666 ?
O4 Gd1 O1W 70.4(2) . . ?
O9 Gd1 O1W 78.3(2) . . ?
O18 Gd1 O1W 138.5(2) 2_666 . ?
O3 Gd1 O1W 117.7(2) 2_666 . ?
O2 Gd1 O1W 143.9(2) 2_666 . ?
O12 Gd1 O1W 72.4(3) . . ?
O21 Gd1 O1W 79.7(2) 2_666 . ?
O4 Gd1 Gd4 144.01(17) . 2_666 ?
O9 Gd1 Gd4 38.62(16) . 2_666 ?
O18 Gd1 Gd4 112.58(17) 2_666 2_666 ?
O3 Gd1 Gd4 75.60(17) 2_666 2_666 ?
O2 Gd1 Gd4 36.43(17) 2_666 2_666 ?
O12 Gd1 Gd4 135.25(19) . 2_666 ?
O21 Gd1 Gd4 62.24(19) 2_666 2_666 ?
O1W Gd1 Gd4 108.04(16) . 2_666 ?
O4 Gd1 Gd3 102.33(18) . 2_666 ?
O9 Gd1 Gd3 76.18(16) . 2_666 ?
O18 Gd1 Gd3 65.66(18) 2_666 2_666 ?
O3 Gd1 Gd3 34.70(16) 2_666 2_666 ?
O2 Gd1 Gd3 36.89(17) 2_666 2_666 ?
O12 Gd1 Gd3 137.7(2) . 2_666 ?
O21 Gd1 Gd3 112.44(18) 2_666 2_666 ?
O1W Gd1 Gd3 148.80(16) . 2_666 ?
Gd4 Gd1 Gd3 59.539(19) 2_666 2_666 ?
O4 Gd1 Gd2 83.09(18) . 2_666 ?
O9 Gd1 Gd2 36.69(16) . 2_666 ?
O18 Gd1 Gd2 115.9(2) 2_666 2_666 ?
O3 Gd1 Gd2 34.82(19) 2_666 2_666 ?
O2 Gd1 Gd2 76.55(16) 2_666 2_666 ?
O12 Gd1 Gd2 159.29(19) . 2_666 ?
O21 Gd1 Gd2 115.5(2) 2_666 2_666 ?
O1W Gd1 Gd2 90.94(16) . 2_666 ?
Gd4 Gd1 Gd2 60.928(18) 2_666 2_666 ?
Gd3 Gd1 Gd2 57.86(2) 2_666 2_666 ?
O4 Gd1 Gd2 30.07(18) . . ?
O9 Gd1 Gd2 102.21(16) . . ?
O18 Gd1 Gd2 104.23(18) 2_666 . ?
O3 Gd1 Gd2 96.98(15) 2_666 . ?
O2 Gd1 Gd2 165.58(16) 2_666 . ?
O12 Gd1 Gd2 68.71(19) . . ?
O21 Gd1 Gd2 116.54(18) 2_666 . ?
O1W Gd1 Gd2 40.99(16) . . ?
Gd4 Gd1 Gd2 140.48(2) 2_666 . ?
Gd3 Gd1 Gd2 129.77(2) 2_666 . ?
Gd2 Gd1 Gd2 90.67(2) 2_666 . ?
O2 Gd4 O11 146.9(3) . . ?
O2 Gd4 O1 72.0(2) . . ?
O11 Gd4 O1 80.4(3) . . ?
O2 Gd4 O22 95.3(3) . . ?
O11 Gd4 O22 94.8(3) . . ?
O1 Gd4 O22 75.1(3) . . ?
O2 Gd4 O20 99.4(3) . . ?
O11 Gd4 O20 90.5(3) . . ?
O1 Gd4 O20 140.8(3) . . ?
O22 Gd4 O20 144.0(3) . . ?
O2 Gd4 O9 71.3(2) . 2_666 ?
O11 Gd4 O9 82.6(3) . 2_666 ?
O1 Gd4 O9 70.1(2) . 2_666 ?
O22 Gd4 O9 145.1(3) . 2_666 ?
O20 Gd4 O9 70.9(3) . 2_666 ?
O2 Gd4 O4W 73.7(3) . . ?
O11 Gd4 O4W 139.3(3) . . ?
O1 Gd4 O4W 132.3(3) . . ?
O22 Gd4 O4W 76.1(3) . . ?
O20 Gd4 O4W 76.9(3) . . ?
O9 Gd4 O4W 126.8(2) 2_666 . ?
O2 Gd4 O3W 143.4(3) . . ?
O11 Gd4 O3W 69.6(3) . . ?
O1 Gd4 O3W 135.1(2) . . ?
O22 Gd4 O3W 75.1(3) . . ?
O20 Gd4 O3W 73.6(3) . . ?
O9 Gd4 O3W 134.2(3) 2_666 . ?
O4W Gd4 O3W 69.7(3) . . ?
O2 Gd4 Gd1 37.61(16) . 2_666 ?
O11 Gd4 Gd1 119.8(2) . 2_666 ?
O1 Gd4 Gd1 78.70(16) . 2_666 ?
O22 Gd4 Gd1 131.7(2) . 2_666 ?
O20 Gd4 Gd1 73.1(2) . 2_666 ?
O9 Gd4 Gd1 37.22(17) 2_666 2_666 ?
O4W Gd4 Gd1 93.54(18) . 2_666 ?
O3W Gd4 Gd1 145.34(18) . 2_666 ?
O2 Gd4 Gd3 37.68(16) . . ?
O11 Gd4 Gd3 117.5(2) . . ?
O1 Gd4 Gd3 37.10(17) . . ?
O22 Gd4 Gd3 73.7(2) . . ?
O20 Gd4 Gd3 133.7(2) . . ?
O9 Gd4 Gd3 76.74(17) 2_666 . ?
O4W Gd4 Gd3 98.2(2) . . ?
O3W Gd4 Gd3 148.40(19) . . ?
Gd1 Gd4 Gd3 61.150(15) 2_666 . ?
O2 Gd4 Gd2 76.79(17) . . ?
O11 Gd4 Gd2 70.1(2) . . ?
O1 Gd4 Gd2 35.42(16) . . ?
O22 Gd4 Gd2 109.6(2) . . ?
O20 Gd4 Gd2 105.7(2) . . ?
O9 Gd4 Gd2 36.88(15) 2_666 . ?
O4W Gd4 Gd2 150.41(19) . . ?
O3W Gd4 Gd2 139.76(19) . . ?
Gd1 Gd4 Gd2 60.469(13) 2_666 . ?
Gd3 Gd4 Gd2 58.21(2) . . ?
O4 Gd2 O3 105.1(2) . . ?
O4 Gd2 O10 85.9(3) . . ?
O3 Gd2 O10 142.6(3) . . ?
O4 Gd2 O14 139.4(3) . . ?
O3 Gd2 O14 81.0(3) . . ?
O10 Gd2 O14 113.8(3) . . ?
O4 Gd2 O1 146.6(2) . . ?
O3 Gd2 O1 70.7(2) . . ?
O10 Gd2 O1 80.6(3) . . ?
O14 Gd2 O1 73.7(3) . . ?
O4 Gd2 O13 79.7(3) . . ?
O3 Gd2 O13 142.4(3) . . ?
O10 Gd2 O13 74.2(3) . . ?
O14 Gd2 O13 73.0(3) . . ?
O1 Gd2 O13 124.6(2) . . ?
O4 Gd2 O9 77.7(2) . 2_666 ?
O3 Gd2 O9 68.2(3) . 2_666 ?
O10 Gd2 O9 79.9(3) . 2_666 ?
O14 Gd2 O9 138.3(3) . 2_666 ?
O1 Gd2 O9 70.0(2) . 2_666 ?
O13 Gd2 O9 146.5(3) . 2_666 ?
O4 Gd2 O1W 69.1(2) . . ?
O3 Gd2 O1W 74.1(2) . . ?
O10 Gd2 O1W 141.7(2) . . ?
O14 Gd2 O1W 74.5(2) . . ?
O1 Gd2 O1W 135.3(2) . . ?
O13 Gd2 O1W 73.2(3) . . ?
O9 Gd2 O1W 120.0(2) 2_666 . ?
O4 Gd2 Gd3 141.11(18) . . ?
O3 Gd2 Gd3 36.91(16) . . ?
O10 Gd2 Gd3 119.08(19) . . ?
O14 Gd2 Gd3 60.5(2) . . ?
O1 Gd2 Gd3 38.50(17) . . ?
O13 Gd2 Gd3 133.2(2) . . ?
O9 Gd2 Gd3 78.23(17) 2_666 . ?
O1W Gd2 Gd3 97.89(16) . . ?
O4 Gd2 Gd1 81.84(18) . 2_666 ?
O3 Gd2 Gd1 35.54(18) . 2_666 ?
O10 Gd2 Gd1 115.5(2) . 2_666 ?
O14 Gd2 Gd1 116.0(2) . 2_666 ?
O1 Gd2 Gd1 76.87(16) . 2_666 ?
O13 Gd2 Gd1 158.40(18) . 2_666 ?
O9 Gd2 Gd1 35.68(17) 2_666 2_666 ?
O1W Gd2 Gd1 89.90(15) . 2_666 ?
Gd3 Gd2 Gd1 61.028(18) . 2_666 ?
O4 Gd2 Gd4 111.64(18) . . ?
O3 Gd2 Gd4 74.07(17) . . ?
O10 Gd2 Gd4 68.66(19) . . ?
O14 Gd2 Gd4 108.6(2) . . ?
O1 Gd2 Gd4 34.99(17) . . ?
O13 Gd2 Gd4 139.8(2) . . ?
O9 Gd2 Gd4 37.19(15) 2_666 . ?
O1W Gd2 Gd4 146.96(15) . . ?
Gd3 Gd2 Gd4 59.80(2) . . ?
Gd1 Gd2 Gd4 58.60(2) 2_666 . ?
O4 Gd2 Gd1 30.41(18) . . ?
O3 Gd2 Gd1 95.99(16) . . ?
O10 Gd2 Gd1 109.17(19) . . ?
O14 Gd2 Gd1 110.0(2) . . ?
O1 Gd2 Gd1 165.72(16) . . ?
O13 Gd2 Gd1 69.08(18) . . ?
O9 Gd2 Gd1 100.83(15) 2_666 . ?
O1W Gd2 Gd1 39.36(16) . . ?
Gd3 Gd2 Gd1 130.46(2) . . ?
Gd1 Gd2 Gd1 89.33(2) 2_666 . ?
Gd4 Gd2 Gd1 137.877(19) . . ?
O3 Gd3 O23 140.8(3) . . ?
O3 Gd3 O1 70.8(2) . . ?
O23 Gd3 O1 77.5(3) . . ?
O3 Gd3 O19 93.9(3) . . ?
O23 Gd3 O19 98.9(3) . . ?
O1 Gd3 O19 144.2(3) . . ?
O3 Gd3 O2 69.4(2) . . ?
O23 Gd3 O2 78.8(3) . . ?
O1 Gd3 O2 70.3(2) . . ?
O19 Gd3 O2 74.1(3) . . ?
O3 Gd3 O15 104.5(3) . . ?
O23 Gd3 O15 89.4(3) . . ?
O1 Gd3 O15 76.6(3) . . ?
O19 Gd3 O15 139.2(3) . . ?
O2 Gd3 O15 146.5(3) . . ?
O3 Gd3 O17 73.2(3) . . ?
O23 Gd3 O17 145.9(3) . . ?
O1 Gd3 O17 126.0(3) . . ?
O19 Gd3 O17 76.0(3) . . ?
O2 Gd3 O17 129.5(3) . . ?
O15 Gd3 O17 75.0(4) . . ?
O3 Gd3 O2W 147.1(3) . . ?
O23 Gd3 O2W 71.7(3) . . ?
O1 Gd3 O2W 136.9(3) . . ?
O19 Gd3 O2W 71.3(3) . . ?
O2 Gd3 O2W 129.6(3) . . ?
O15 Gd3 O2W 73.7(3) . . ?
O17 Gd3 O2W 74.8(3) . . ?
O3 Gd3 Gd2 37.04(18) . . ?
O23 Gd3 Gd2 116.0(2) . . ?
O1 Gd3 Gd2 38.51(15) . . ?
O19 Gd3 Gd2 130.4(2) . . ?
O2 Gd3 Gd2 79.12(16) . . ?
O15 Gd3 Gd2 78.1(2) . . ?
O17 Gd3 Gd2 90.8(2) . . ?
O2W Gd3 Gd2 150.8(2) . . ?
O3 Gd3 Gd4 75.88(19) . . ?
O23 Gd3 Gd4 64.9(2) . . ?
O1 Gd3 Gd4 36.65(16) . . ?
O19 Gd3 Gd4 109.3(2) . . ?
O2 Gd3 Gd4 36.32(16) . . ?
O15 Gd3 Gd4 110.4(2) . . ?
O17 Gd3 Gd4 149.0(2) . . ?
O2W Gd3 Gd4 136.3(2) . . ?
Gd2 Gd3 Gd4 61.991(15) . . ?
O3 Gd3 Gd1 35.55(17) . 2_666 ?
O23 Gd3 Gd1 115.4(2) . 2_666 ?
O1 Gd3 Gd1 76.94(16) . 2_666 ?
O19 Gd3 Gd1 72.7(2) . 2_666 ?
O2 Gd3 Gd1 36.72(15) . 2_666 ?
O15 Gd3 Gd1 138.2(2) . 2_666 ?
O17 Gd3 Gd1 95.6(2) . 2_666 ?
O2W Gd3 Gd1 143.9(2) . 2_666 ?
Gd2 Gd3 Gd1 61.110(15) . 2_666 ?
Gd4 Gd3 Gd1 59.31(2) . 2_666 ?
Gd4 O1 Gd3 106.2(3) . . ?
Gd4 O1 Gd2 109.6(3) . . ?
Gd3 O1 Gd2 103.0(3) . . ?
Gd4 O2 Gd1 106.0(3) . 2_666 ?
Gd4 O2 Gd3 106.0(2) . . ?
Gd1 O2 Gd3 106.4(3) 2_666 . ?
Gd3 O3 Gd2 106.0(3) . . ?
Gd3 O3 Gd1 109.8(3) . 2_666 ?
Gd2 O3 Gd1 109.6(3) . 2_666 ?
Gd2 O4 Gd1 119.5(3) . . ?
Gd1 O9 Gd2 107.6(3) . 2_666 ?
Gd1 O9 Gd4 104.2(3) . 2_666 ?
Gd2 O9 Gd4 105.9(2) 2_666 2_666 ?
C6 O10 Gd2 137.1(7) . . ?
C6 O11 Gd4 136.3(8) . . ?
C12 O12 Gd1 136.1(7) . . ?
C12 O13 Gd2 136.9(7) . . ?
C18 O14 Gd2 147.7(8) . . ?
C18 O15 Gd3 117.8(8) . . ?
C24 O17 Gd3 138.4(10) . . ?
C30 O18 Gd1 139.3(7) . 2_666 ?
C30 O19 Gd3 129.1(8) . . ?
C42 O20 Gd4 118.4(8) . . ?
C42 O21 Gd1 134.9(8) . 2_666 ?
C36 O22 Gd4 126.5(7) . . ?
C36 O23 Gd3 138.7(8) . . ?
C5 N1 C1 116.7(11) . . ?
C7 N2 C11 115.7(13) . . ?
C17 N3 C13 114.5(12) . . ?
C23 N4 C19 113.0(18) . . ?
C29 N5 C25 118.2(11) . . ?
C31 N6 C35 117.9(13) . . ?
C41 N7 C37 115.2(11) . . ?
N1 C1 C2 122.7(12) . . ?
N1 C1 H1 118.7 . . ?
C2 C1 H1 118.7 . . ?
C1 C2 C3 121.0(11) . . ?
C1 C2 H2 119.5 . . ?
C3 C2 H2 119.5 . . ?
C4 C3 C2 116.2(10) . . ?
C4 C3 C6 122.2(9) . . ?
C2 C3 C6 121.4(9) . . ?
C3 C4 C5 122.3(11) . . ?
C3 C4 H4 118.9 . . ?
C5 C4 H4 118.9 . . ?
N1 C5 C4 121.1(12) . . ?
N1 C5 H5 119.4 . . ?
C4 C5 H5 119.4 . . ?
O11 C6 O10 124.5(10) . . ?
O11 C6 C3 118.7(10) . . ?
O10 C6 C3 116.9(9) . . ?
N2 C7 C8 123.8(14) . . ?
N2 C7 H7 118.1 . . ?
C8 C7 H7 118.1 . . ?
C7 C8 C9 119.7(12) . . ?
C7 C8 H8 120.1 . . ?
C9 C8 H8 120.1 . . ?
C8 C9 C10 117.5(11) . . ?
C8 C9 C12 121.2(9) . . ?
C10 C9 C12 121.2(9) . . ?
C11 C10 C9 121.4(12) . . ?
C11 C10 H10 119.3 . . ?
C9 C10 H10 119.3 . . ?
N2 C11 C10 121.7(13) . . ?
N2 C11 H11 119.2 . . ?
C10 C11 H11 119.2 . . ?
O12 C12 O13 128.1(11) . . ?
O12 C12 C9 115.9(10) . . ?
O13 C12 C9 116.0(9) . . ?
N3 C13 C14 123.0(13) . . ?
N3 C13 H13 118.5 . . ?
C14 C13 H13 118.5 . . ?
C15 C14 C13 120.7(13) . . ?
C15 C14 H14 119.6 . . ?
C13 C14 H14 119.6 . . ?
C14 C15 C16 118.0(12) . . ?
C14 C15 C18 121.4(11) . . ?
C16 C15 C18 120.3(11) . . ?
C17 C16 C15 118.4(14) . . ?
C17 C16 H16 120.8 . . ?
C15 C16 H16 120.8 . . ?
N3 C17 C16 125.3(14) . . ?
N3 C17 H17 117.4 . . ?
C16 C17 H17 117.4 . . ?
O15 C18 O14 124.7(11) . . ?
O15 C18 C15 118.0(10) . . ?
O14 C18 C15 117.4(11) . . ?
N4 C19 C20 126(2) . . ?
N4 C19 H19 116.8 . . ?
C20 C19 H19 116.8 . . ?
C19 C20 C21 117(2) . . ?
C19 C20 H20 121.5 . . ?
C21 C20 H20 121.5 . . ?
C37 C38 C39 117.7(14) . . ?
C37 C38 H38 121.2 . . ?
C39 C38 H38 121.2 . . ?
C40 C39 C38 118.2(12) . . ?
C40 C39 C42 120.9(12) . . ?
C38 C39 C42 120.9(12) . . ?
C41 C40 C39 119.5(12) . . ?
C41 C40 H40 120.3 . . ?
C39 C40 H40 120.3 . . ?
N7 C41 C40 123.7(13) . . ?
N7 C41 H41 118.2 . . ?
C40 C41 H41 118.2 . . ?
O21 C42 O20 126.2(12) . . ?
O21 C42 C39 120.4(11) . . ?
O20 C42 C39 113.4(11) . . ?
C20 C21 C22 119.3(18) . . ?
C20 C21 C24 121.1(15) . . ?
C22 C21 C24 119.6(15) . . ?
C23 C22 C21 119.6(19) . . ?
C23 C22 H22 120.2 . . ?
C21 C22 H22 120.2 . . ?
N4 C23 C22 124(2) . . ?
N4 C23 H23 117.9 . . ?
C22 C23 H23 117.9 . . ?
O17 C24 O16 129.0(15) . . ?
O17 C24 C21 115.5(14) . . ?
O16 C24 C21 115.0(15) . . ?
N5 C25 C26 120.9(12) . . ?
N5 C25 H25 119.6 . . ?
C26 C25 H25 119.6 . . ?
C25 C26 C27 122.3(11) . . ?
C25 C26 H26 118.9 . . ?
C27 C26 H26 118.9 . . ?
C28 C27 C26 116.2(11) . . ?
C28 C27 C30 123.2(10) . . ?
C26 C27 C30 120.6(9) . . ?
C27 C28 C29 121.7(12) . . ?
C27 C28 H28 119.1 . . ?
C29 C28 H28 119.1 . . ?
N5 C29 C28 120.6(11) . . ?
N5 C29 H29 119.7 . . ?
C28 C29 H29 119.7 . . ?
O18 C30 O19 126.6(11) . . ?
O18 C30 C27 117.5(9) . . ?
O19 C30 C27 115.9(10) . . ?
N6 C31 C32 121.0(13) . . ?
N6 C31 H31 119.5 . . ?
C32 C31 H31 119.5 . . ?
C31 C32 C33 121.0(13) . . ?
C31 C32 H32 119.5 . . ?
C33 C32 H32 119.5 . . ?
C32 C33 C34 120.3(12) . . ?
C32 C33 C36 120.9(11) . . ?
C34 C33 C36 118.8(13) . . ?
C33 C34 C35 116.3(15) . . ?
C33 C34 H34 121.9 . . ?
C35 C34 H34 121.9 . . ?
N6 C35 C34 123.4(15) . . ?
N6 C35 H35 118.3 . . ?
C34 C35 H35 118.3 . . ?
O23 C36 O22 126.5(10) . . ?
O23 C36 C33 114.9(11) . . ?
O22 C36 C33 118.6(10) . . ?
N7 C37 C38 125.5(13) . . ?
N7 C37 H37 117.2 . . ?
C38 C37 H37 117.2 . . ?
Gd1 O1W Gd2 99.7(3) . . ?
Gd1 O1W H1WA 112(3) . . ?
Gd2 O1W H1WA 107(2) . . ?
Gd1 O1W H1WB 113(3) . . ?
Gd2 O1W H1WB 104(2) . . ?
H1WA O1W H1WB 119(3) . . ?
Gd3 O2W H2WA 116(3) . . ?
Gd3 O2W H2WB 116(3) . . ?
H2WA O2W H2WB 100(3) . . ?
Gd4 O3W H3WA 112.5 . . ?
Gd4 O3W H3WB 113.6 . . ?
H3WA O3W H3WB 98.6 . . ?
Gd4 O4W H4WA 115.7 . . ?
Gd4 O4W H4WB 117.4 . . ?
H4WA O4W H4WB 107.1 . . ?
H6WA O6W H6WB 92.1 . . ?

loop_
_geom_bond_atom_site_label_1
_geom_bond_atom_site_label_2
_geom_bond_distance
_geom_bond_site_symmetry_2
_geom_bond_publ_flag
Gd1 O4 2.302(7) . ?
Gd1 O9 2.368(7) . ?
Gd1 O18 2.385(8) 2_666 ?
Gd1 O3 2.388(7) 2_666 ?
Gd1 O2 2.409(6) 2_666 ?
Gd1 O12 2.427(7) . ?
Gd1 O21 2.471(8) 2_666 ?
Gd1 O1W 2.546(7) . ?
Gd1 Gd4 3.7961(13) 2_666 ?
Gd1 Gd3 3.8663(10) 2_666 ?
Gd1 Gd2 3.8695(10) 2_666 ?
Gd1 Gd2 3.9577(10) . ?
Gd4 O2 2.344(7) . ?
Gd4 O11 2.355(8) . ?
Gd4 O1 2.366(7) . ?
Gd4 O22 2.377(7) . ?
Gd4 O20 2.428(8) . ?
Gd4 O9 2.443(7) 2_666 ?
Gd4 O4W 2.447(7) . ?
Gd4 O3W 2.489(7) . ?
Gd4 Gd3 3.8050(12) . ?
Gd4 Gd2 3.8869(10) . ?
Gd2 O4 2.279(7) . ?
Gd2 O3 2.346(7) . ?
Gd2 O10 2.356(8) . ?
Gd2 O14 2.378(8) . ?
Gd2 O1 2.391(7) . ?
Gd2 O13 2.401(8) . ?
Gd2 O9 2.426(7) 2_666 ?
Gd2 O1W 2.633(7) . ?
Gd2 Gd3 3.7422(13) . ?
Gd3 O3 2.339(7) . ?
Gd3 O23 2.363(8) . ?
Gd3 O1 2.391(7) . ?
Gd3 O19 2.395(9) . ?
Gd3 O2 2.419(7) . ?
Gd3 O15 2.431(8) . ?
Gd3 O17 2.433(10) . ?
Gd3 O2W 2.447(9) . ?
O10 C6 1.279(13) . ?
O11 C6 1.244(13) . ?
O12 C12 1.234(13) . ?
O13 C12 1.235(13) . ?
O14 C18 1.246(14) . ?
O15 C18 1.243(14) . ?
O16 C24 1.316(18) . ?
O17 C24 1.301(18) . ?
O18 C30 1.241(13) . ?
O19 C30 1.256(13) . ?
O20 C42 1.297(15) . ?
O21 C42 1.211(14) . ?
O22 C36 1.251(14) . ?
O23 C36 1.249(14) . ?
N1 C5 1.352(7) . ?
N1 C1 1.353(8) . ?
N2 C7 1.352(8) . ?
N2 C11 1.357(8) . ?
N3 C17 1.351(8) . ?
N3 C13 1.352(8) . ?
N4 C23 1.352(8) . ?
N4 C19 1.357(8) . ?
N5 C29 1.351(7) . ?
N5 C25 1.352(8) . ?
N6 C31 1.344(8) . ?
N6 C35 1.352(8) . ?
N7 C41 1.347(7) . ?
N7 C37 1.347(8) . ?
C1 C2 1.359(8) . ?
C1 H1 0.9300 . ?
C2 C3 1.364(7) . ?
C2 H2 0.9300 . ?
C3 C4 1.362(7) . ?
C3 C6 1.485(14) . ?
C4 C5 1.367(8) . ?
C4 H4 0.9300 . ?
C5 H5 0.9300 . ?
C7 C8 1.356(8) . ?
C7 H7 0.9300 . ?
C8 C9 1.358(7) . ?
C8 H8 0.9300 . ?
C9 C10 1.362(7) . ?
C9 C12 1.514(14) . ?
C10 C11 1.359(8) . ?
C10 H10 0.9300 . ?
C11 H11 0.9300 . ?
C13 C14 1.363(8) . ?
C13 H13 0.9300 . ?
C14 C15 1.360(8) . ?
C14 H14 0.9300 . ?
C15 C16 1.370(19) . ?
C15 C18 1.497(16) . ?
C16 C17 1.360(6) . ?
C16 H16 0.9300 . ?
C17 H17 0.9300 . ?
C19 C20 1.363(8) . ?
C19 H19 0.9300 . ?
C20 C21 1.364(8) . ?
C20 H20 0.9300 . ?
C38 C37 1.352(17) . ?
C38 C39 1.390(18) . ?
C38 H38 0.9300 . ?
C39 C40 1.385(18) . ?
C39 C42 1.511(16) . ?
C40 C41 1.354(16) . ?
C40 H40 0.9300 . ?
C41 H41 0.9300 . ?
C21 C22 1.366(8) . ?
C21 C24 1.51(2) . ?
C22 C23 1.358(8) . ?
C22 H22 0.9300 . ?
C23 H23 0.9300 . ?
C25 C26 1.356(7) . ?
C25 H25 0.9300 . ?
C26 C27 1.365(7) . ?
C26 H26 0.9300 . ?
C27 C28 1.362(7) . ?
C27 C30 1.491(15) . ?
C28 C29 1.374(17) . ?
C28 H28 0.9300 . ?
C29 H29 0.9300 . ?
C31 C32 1.350(18) . ?
C31 H31 0.9300 . ?
C32 C33 1.361(18) . ?
C32 H32 0.9300 . ?
C33 C34 1.368(18) . ?
C33 C36 1.523(15) . ?
C34 C35 1.39(2) . ?
C34 H34 0.9300 . ?
C35 H35 0.9300 . ?
C37 H37 0.9300 . ?
O1W H1WA 0.830(18) . ?
O1W H1WB 0.834(18) . ?
O2W H2WA 0.875(19) . ?
O2W H2WB 0.879(19) . ?
O3W H3WA 0.8774 . ?
O3W H3WB 0.8784 . ?
O4W H4WA 0.8717 . ?
O4W H4WB 0.8547 . ?
O6W H6WA 0.9057 . ?
O6W H6WB 0.9037 . ?

loop_
_geom_torsion_atom_site_label_1
_geom_torsion_atom_site_label_2
_geom_torsion_atom_site_label_3
_geom_torsion_atom_site_label_4
_geom_torsion
_geom_torsion_site_symmetry_1
_geom_torsion_site_symmetry_2
_geom_torsion_site_symmetry_3
_geom_torsion_site_symmetry_4
_geom_torsion_publ_flag
C5 N1 C1 C2 3(3) . . . . ?
N1 C1 C2 C3 -2(3) . . . . ?
C1 C2 C3 C4 1(2) . . . . ?
C1 C2 C3 C6 -173.5(14) . . . . ?
C2 C3 C4 C5 -1(2) . . . . ?
C6 C3 C4 C5 173.8(14) . . . . ?
C1 N1 C5 C4 -2(2) . . . . ?
C3 C4 C5 N1 2(3) . . . . ?
Gd4 O11 C6 O10 -19(2) . . . . ?
Gd4 O11 C6 C3 160.0(8) . . . . ?
Gd2 O10 C6 O11 26.7(19) . . . . ?
Gd2 O10 C6 C3 -152.6(8) . . . . ?
C4 C3 C6 O11 -174.8(12) . . . . ?
C2 C3 C6 O11 -0.4(18) . . . . ?
C4 C3 C6 O10 4.6(18) . . . . ?
C2 C3 C6 O10 179.0(12) . . . . ?
C11 N2 C7 C8 4(4) . . . . ?
N2 C7 C8 C9 -2(4) . . . . ?
C7 C8 C9 C10 -1(3) . . . . ?
C7 C8 C9 C12 -178.4(19) . . . . ?
C8 C9 C10 C11 1(3) . . . . ?
C12 C9 C10 C11 178.5(17) . . . . ?
C7 N2 C11 C10 -4(4) . . . . ?
C9 C10 C11 N2 2(3) . . . . ?
Gd1 O12 C12 O13 -15(2) . . . . ?
Gd1 O12 C12 C9 163.5(8) . . . . ?
Gd2 O13 C12 O12 12(2) . . . . ?
Gd2 O13 C12 C9 -166.8(9) . . . . ?
C8 C9 C12 O12 179.2(16) . . . . ?
C10 C9 C12 O12 2(2) . . . . ?
C8 C9 C12 O13 -2(2) . . . . ?
C10 C9 C12 O13 -179.7(13) . . . . ?
C17 N3 C13 C14 3(2) . . . . ?
N3 C13 C14 C15 -3(2) . . . . ?
C13 C14 C15 C16 3(2) . . . . ?
C13 C14 C15 C18 176.9(12) . . . . ?
C14 C15 C16 C17 -3(2) . . . . ?
C18 C15 C16 C17 -177.4(15) . . . . ?
C13 N3 C17 C16 -3(3) . . . . ?
C15 C16 C17 N3 4(3) . . . . ?
Gd3 O15 C18 O14 -13.4(16) . . . . ?
Gd3 O15 C18 C15 166.6(8) . . . . ?
Gd2 O14 C18 O15 -32(2) . . . . ?
Gd2 O14 C18 C15 147.7(12) . . . . ?
C14 C15 C18 O15 164.8(12) . . . . ?
C16 C15 C18 O15 -21.2(19) . . . . ?
C14 C15 C18 O14 -15.2(18) . . . . ?
C16 C15 C18 O14 158.8(13) . . . . ?
C23 N4 C19 C20 8(5) . . . . ?
N4 C19 C20 C21 -4(5) . . . . ?
C37 C38 C39 C40 0.0(18) . . . . ?
C37 C38 C39 C42 -178.6(12) . . . . ?
C38 C39 C40 C41 4.8(18) . . . . ?
C42 C39 C40 C41 -176.7(11) . . . . ?
C37 N7 C41 C40 1.4(19) . . . . ?
C39 C40 C41 N7 -6(2) . . . . ?
Gd1 O21 C42 O20 33.7(18) 2_666 . . . ?
Gd1 O21 C42 C39 -147.7(8) 2_666 . . . ?
Gd4 O20 C42 O21 25.3(16) . . . . ?
Gd4 O20 C42 C39 -153.4(7) . . . . ?
C40 C39 C42 O21 133.3(13) . . . . ?
C38 C39 C42 O21 -48.2(16) . . . . ?
C40 C39 C42 O20 -47.9(15) . . . . ?
C38 C39 C42 O20 130.6(12) . . . . ?
C19 C20 C21 C22 -2(4) . . . . ?
C19 C20 C21 C24 177(2) . . . . ?
C20 C21 C22 C23 4(4) . . . . ?
C24 C21 C22 C23 -175(2) . . . . ?
C19 N4 C23 C22 -6(4) . . . . ?
C21 C22 C23 N4 0(4) . . . . ?
Gd3 O17 C24 O16 -21(3) . . . . ?
Gd3 O17 C24 C21 167.3(12) . . . . ?
C20 C21 C24 O17 -171(2) . . . . ?
C22 C21 C24 O17 8(3) . . . . ?
C20 C21 C24 O16 16(3) . . . . ?
C22 C21 C24 O16 -165.0(19) . . . . ?
C29 N5 C25 C26 4(2) . . . . ?
N5 C25 C26 C27 -3(2) . . . . ?
C25 C26 C27 C28 2(2) . . . . ?
C25 C26 C27 C30 -179.7(13) . . . . ?
C26 C27 C28 C29 -1(2) . . . . ?
C30 C27 C28 C29 -179.4(12) . . . . ?
C25 N5 C29 C28 -3(2) . . . . ?
C27 C28 C29 N5 1(2) . . . . ?
Gd1 O18 C30 O19 31(2) 2_666 . . . ?
Gd1 O18 C30 C27 -146.6(9) 2_666 . . . ?
Gd3 O19 C30 O18 1.0(19) . . . . ?
Gd3 O19 C30 C27 178.7(7) . . . . ?
C28 C27 C30 O18 -176.6(12) . . . . ?
C26 C27 C30 O18 4.8(18) . . . . ?
C28 C27 C30 O19 5.5(18) . . . . ?
C26 C27 C30 O19 -173.2(12) . . . . ?
C35 N6 C31 C32 -3(3) . . . . ?
N6 C31 C32 C33 3(3) . . . . ?
C31 C32 C33 C34 -3(2) . . . . ?
C31 C32 C33 C36 176.7(13) . . . . ?
C32 C33 C34 C35 1(2) . . . . ?
C36 C33 C34 C35 -177.8(14) . . . . ?
C31 N6 C35 C34 2(3) . . . . ?
C33 C34 C35 N6 -1(3) . . . . ?
Gd3 O23 C36 O22 -34(2) . . . . ?
Gd3 O23 C36 C33 148.1(9) . . . . ?
Gd4 O22 C36 O23 -4.9(17) . . . . ?
Gd4 O22 C36 C33 173.0(7) . . . . ?
C32 C33 C36 O23 10.7(17) . . . . ?
C34 C33 C36 O23 -169.9(12) . . . . ?
C32 C33 C36 O22 -167.4(12) . . . . ?
C34 C33 C36 O22 11.9(17) . . . . ?
C41 N7 C37 C38 4(2) . . . . ?
C39 C38 C37 N7 -5(2) . . . . ?
